data_7050639
loop_
_publ_author_name
'Brym, Markus'
'Jones, Cameron'
'Waugh, Mark'
'Hey-Hawkins, Evamarie'
'Majoumo, Felecite'

_publ_section_title
;
 Reactions of phosphavinyl Grignard reagents with aldehydes: synthesis,
 characterisation and further reactivity of ?-phosphaallylic alcohols
;
_journal_issue 11
_journal_name_full 'New Journal of Chemistry'
_journal_page_first 1614
_journal_paper_doi 10.1039/b306607j
_journal_volume 27
_journal_year 2003
_chemical_formula_sum 'C18 H27 O P'
_chemical_formula_weight 290.37
_space_group_IT_number 14
_symmetry_cell_setting monoclinic
_symmetry_space_group_name_Hall '-P 2yn'
_symmetry_space_group_name_H-M 'P 1 21/n 1'
_atom_sites_solution_hydrogens geom
_atom_sites_solution_primary direct
_atom_sites_solution_secondary difmap
_audit_creation_method SHELXL-97
_cell_angle_alpha 90.00
_cell_angle_beta 97.76(3)
_cell_angle_gamma 90.00
_cell_formula_units_Z 8
_cell_length_a 12.988(3)
_cell_length_b 14.268(3)
_cell_length_c 18.557(4)
_cell_measurement_temperature 150(2)
_cell_volume 3407.4(13)
_computing_structure_refinement 'SHELXL-97 (Sheldrick, 1997)'
_computing_structure_solution 'SHELXS-97 (Sheldrick, 1990)'
_diffrn_ambient_temperature 150(2)
_diffrn_measured_fraction_theta_full 0.976
_diffrn_measured_fraction_theta_max 0.976
_diffrn_measurement_device_type 'Nonius Kappa CCD'
_diffrn_radiation_monochromator graphite
_diffrn_radiation_source 'fine-focus sealed tube'
_diffrn_radiation_type MoK\a
_diffrn_radiation_wavelength 0.71073
_diffrn_reflns_av_R_equivalents 0.1052
_diffrn_reflns_av_sigmaI/netI 0.0844
_diffrn_reflns_limit_h_max 15
_diffrn_reflns_limit_h_min -15
_diffrn_reflns_limit_k_max 16
_diffrn_reflns_limit_k_min -16
_diffrn_reflns_limit_l_max 22
_diffrn_reflns_limit_l_min -22
_diffrn_reflns_number 23049
_diffrn_reflns_theta_full 25.06
_diffrn_reflns_theta_max 25.06
_diffrn_reflns_theta_min 4.07
_exptl_absorpt_coefficient_mu 0.156
_exptl_absorpt_correction_T_max 0.990
_exptl_absorpt_correction_T_min 0.732
_exptl_absorpt_correction_type multi-scan
_exptl_absorpt_process_details 'Sortav (Blessing, 1995)'
_exptl_crystal_colour colourless
_exptl_crystal_density_diffrn 1.132
_exptl_crystal_density_method 'not measured'
_exptl_crystal_description prism
_exptl_crystal_F_000 1264
_exptl_crystal_size_max 0.20
_exptl_crystal_size_mid 0.10
_exptl_crystal_size_min 0.10
_refine_diff_density_max 0.279
_refine_diff_density_min -0.256
_refine_diff_density_rms 0.045
_refine_ls_extinction_method none
_refine_ls_goodness_of_fit_ref 1.030
_refine_ls_hydrogen_treatment mixed
_refine_ls_matrix_type full
_refine_ls_number_parameters 375
_refine_ls_number_reflns 5894
_refine_ls_number_restraints 1
_refine_ls_restrained_S_all 1.030
_refine_ls_R_factor_all 0.0915
_refine_ls_R_factor_gt 0.0538
_refine_ls_shift/su_max 0.001
_refine_ls_shift/su_mean 0.000
_refine_ls_structure_factor_coef Fsqd
_refine_ls_weighting_details 'calc w=1/[\s^2^(Fo^2^)+(0.0236P)^2^+1.7439P] where P=(Fo^2^+2Fc^2^)/3'
_refine_ls_weighting_scheme calc
_refine_ls_wR_factor_gt 0.1003
_refine_ls_wR_factor_ref 0.1134
_reflns_number_gt 4097
_reflns_number_total 5894
_reflns_threshold_expression >2sigma(I)
_cod_data_source_file b306607j.txt
_cod_data_source_block compound_3a
_cod_original_cell_volume 3407.4(12)
_cod_original_sg_symbol_H-M P2(1)/n
_cod_database_code 7050639

loop_
_symmetry_equiv_pos_as_xyz
'x, y, z'
'-x+1/2, y+1/2, -z+1/2'
'-x, -y, -z'
'x-1/2, -y-1/2, z-1/2'

loop_
_atom_site_label
_atom_site_type_symbol
_atom_site_fract_x
_atom_site_fract_y
_atom_site_fract_z
_atom_site_U_iso_or_equiv
_atom_site_adp_type
_atom_site_occupancy
_atom_site_symmetry_multiplicity
_atom_site_calc_flag
_atom_site_refinement_flags
_atom_site_disorder_assembly
_atom_site_disorder_group
P1 P 0.57447(5) 0.67468(4) 0.02091(4) 0.02614(17) Uani 1 1 d . . .
P2 P 0.32664(5) 0.69631(5) 0.18914(4) 0.02903(18) Uani 1 1 d . . .
O1 O 0.45239(14) 0.88052(12) 0.02241(11) 0.0312(4) Uani 1 1 d . . .
O2 O 0.43317(14) 0.90512(13) 0.17577(10) 0.0318(4) Uani 1 1 d D . .
C1 C 0.61269(18) 0.78691(16) 0.03228(13) 0.0233(5) Uani 1 1 d . . .
C2 C 0.55183(18) 0.87250(16) -0.00128(13) 0.0248(6) Uani 1 1 d . . .
H2 H 0.5926 0.9299 0.0153 0.030 Uiso 1 1 calc R . .
C3 C 0.53571(18) 0.87265(15) -0.08415(13) 0.0231(5) Uani 1 1 d . . .
C4 C 0.6189(2) 0.85669(17) -0.12277(14) 0.0291(6) Uani 1 1 d . . .
H4 H 0.6862 0.8452 -0.0972 0.035 Uiso 1 1 calc R . .
C5 C 0.6043(2) 0.85747(18) -0.19811(15) 0.0337(6) Uani 1 1 d . . .
H5 H 0.6616 0.8465 -0.2238 0.040 Uiso 1 1 calc R . .
C6 C 0.5074(2) 0.87405(17) -0.23617(14) 0.0331(6) Uani 1 1 d . . .
H6 H 0.4976 0.8741 -0.2878 0.040 Uiso 1 1 calc R . .
C7 C 0.4246(2) 0.89062(17) -0.19838(14) 0.0302(6) Uani 1 1 d . . .
H7 H 0.3575 0.9020 -0.2242 0.036 Uiso 1 1 calc R . .
C8 C 0.43867(19) 0.89073(16) -0.12317(14) 0.0255(6) Uani 1 1 d . . .
H8 H 0.3813 0.9033 -0.0978 0.031 Uiso 1 1 calc R . .
C9 C 0.71248(19) 0.80883(16) 0.08403(14) 0.0282(6) Uani 1 1 d . . .
C10 C 0.7911(2) 0.8615(2) 0.04393(16) 0.0428(7) Uani 1 1 d . . .
H10A H 0.8120 0.8214 0.0055 0.064 Uiso 1 1 calc R . .
H10B H 0.8525 0.8777 0.0784 0.064 Uiso 1 1 calc R . .
H10C H 0.7591 0.9189 0.0223 0.064 Uiso 1 1 calc R . .
C11 C 0.7677(2) 0.72058(18) 0.11752(15) 0.0355(6) Uani 1 1 d . . .
H11A H 0.7207 0.6861 0.1451 0.053 Uiso 1 1 calc R . .
H11B H 0.8301 0.7389 0.1502 0.053 Uiso 1 1 calc R . .
H11C H 0.7873 0.6806 0.0787 0.053 Uiso 1 1 calc R . .
C12 C 0.6848(2) 0.86911(19) 0.14746(15) 0.0409(7) Uani 1 1 d . . .
H12A H 0.6498 0.9265 0.1282 0.061 Uiso 1 1 calc R . .
H12B H 0.7484 0.8855 0.1796 0.061 Uiso 1 1 calc R . .
H12C H 0.6385 0.8337 0.1749 0.061 Uiso 1 1 calc R . .
C13 C 0.45190(18) 0.67110(16) -0.04333(13) 0.0249(5) Uani 1 1 d . . .
H13 H 0.4215 0.7355 -0.0489 0.030 Uiso 1 1 calc R . .
C14 C 0.4733(2) 0.63515(18) -0.11762(14) 0.0311(6) Uani 1 1 d . . .
H14A H 0.5193 0.6800 -0.1386 0.037 Uiso 1 1 calc R . .
H14B H 0.5100 0.5742 -0.1113 0.037 Uiso 1 1 calc R . .
C15 C 0.3735(2) 0.62299(18) -0.17004(14) 0.0351(6) Uani 1 1 d . . .
H15A H 0.3902 0.5961 -0.2163 0.042 Uiso 1 1 calc R . .
H15B H 0.3409 0.6850 -0.1808 0.042 Uiso 1 1 calc R . .
C16 C 0.2969(2) 0.55882(19) -0.13837(15) 0.0387(7) Uani 1 1 d . . .
H16A H 0.2310 0.5563 -0.1721 0.046 Uiso 1 1 calc R . .
H16B H 0.3258 0.4946 -0.1335 0.046 Uiso 1 1 calc R . .
C17 C 0.2751(2) 0.5933(2) -0.06442(16) 0.0388(7) Uani 1 1 d . . .
H17A H 0.2294 0.5479 -0.0439 0.047 Uiso 1 1 calc R . .
H17B H 0.2381 0.6541 -0.0703 0.047 Uiso 1 1 calc R . .
C18 C 0.37537(19) 0.60542(17) -0.01155(14) 0.0310(6) Uani 1 1 d . . .
H18A H 0.4084 0.5435 -0.0012 0.037 Uiso 1 1 calc R . .
H18B H 0.3586 0.6317 0.0349 0.037 Uiso 1 1 calc R . .
C19 C 0.28413(19) 0.80724(17) 0.17637(13) 0.0271(6) Uani 1 1 d . . .
C20 C 0.33892(19) 0.89557(17) 0.20849(14) 0.0286(6) Uani 1 1 d . . .
H20 H 0.2934 0.9501 0.1919 0.034 Uiso 1 1 calc R . .
C21 C 0.35958(19) 0.89971(16) 0.29145(14) 0.0278(6) Uani 1 1 d . . .
C22 C 0.2765(2) 0.89244(19) 0.33142(15) 0.0386(7) Uani 1 1 d . . .
H22 H 0.2082 0.8830 0.3070 0.046 Uiso 1 1 calc R . .
C23 C 0.2929(2) 0.8990(2) 0.40652(17) 0.0492(8) Uani 1 1 d . . .
H23 H 0.2355 0.8944 0.4331 0.059 Uiso 1 1 calc R . .
C24 C 0.3915(2) 0.9120(2) 0.44324(17) 0.0471(8) Uani 1 1 d . . .
H24 H 0.4025 0.9149 0.4949 0.057 Uiso 1 1 calc R . .
C25 C 0.4739(2) 0.9207(2) 0.40409(16) 0.0410(7) Uani 1 1 d . . .
H25 H 0.5420 0.9305 0.4288 0.049 Uiso 1 1 calc R . .
C26 C 0.4578(2) 0.91519(17) 0.32881(14) 0.0314(6) Uani 1 1 d . . .
H26 H 0.5151 0.9222 0.3024 0.038 Uiso 1 1 calc R . .
C27 C 0.1832(2) 0.82509(19) 0.12341(14) 0.0341(6) Uani 1 1 d . . .
C28 C 0.1007(2) 0.8698(2) 0.16431(18) 0.0468(8) Uani 1 1 d . . .
H28A H 0.0384 0.8836 0.1300 0.070 Uiso 1 1 calc R . .
H28B H 0.1281 0.9281 0.1874 0.070 Uiso 1 1 calc R . .
H28C H 0.0830 0.8263 0.2016 0.070 Uiso 1 1 calc R . .
C29 C 0.2074(2) 0.8917(2) 0.06267(17) 0.0546(9) Uani 1 1 d . . .
H29A H 0.2571 0.8617 0.0346 0.082 Uiso 1 1 calc R . .
H29B H 0.2374 0.9499 0.0843 0.082 Uiso 1 1 calc R . .
H29C H 0.1432 0.9059 0.0304 0.082 Uiso 1 1 calc R . .
C30 C 0.1368(2) 0.7349(2) 0.08795(16) 0.0443(7) Uani 1 1 d . . .
H30A H 0.1871 0.7056 0.0601 0.066 Uiso 1 1 calc R . .
H30B H 0.0732 0.7498 0.0553 0.066 Uiso 1 1 calc R . .
H30C H 0.1204 0.6916 0.1258 0.066 Uiso 1 1 calc R . .
C31 C 0.44783(19) 0.69684(17) 0.25449(13) 0.0268(6) Uani 1 1 d . . .
H31 H 0.4791 0.7610 0.2565 0.032 Uiso 1 1 calc R . .
C32 C 0.4248(2) 0.66895(19) 0.33025(14) 0.0346(6) Uani 1 1 d . . .
H32A H 0.3796 0.7170 0.3483 0.042 Uiso 1 1 calc R . .
H32B H 0.3866 0.6087 0.3270 0.042 Uiso 1 1 calc R . .
C33 C 0.5238(2) 0.6589(2) 0.38405(15) 0.0457(8) Uani 1 1 d . . .
H33A H 0.5057 0.6359 0.4311 0.055 Uiso 1 1 calc R . .
H33B H 0.5570 0.7211 0.3925 0.055 Uiso 1 1 calc R . .
C34 C 0.6006(2) 0.5911(2) 0.35629(16) 0.0443(7) Uani 1 1 d . . .
H34A H 0.6662 0.5908 0.3904 0.053 Uiso 1 1 calc R . .
H34B H 0.5714 0.5269 0.3545 0.053 Uiso 1 1 calc R . .
C35 C 0.6230(2) 0.61896(19) 0.28133(16) 0.0375(7) Uani 1 1 d . . .
H35A H 0.6693 0.5717 0.2634 0.045 Uiso 1 1 calc R . .
H35B H 0.6598 0.6799 0.2843 0.045 Uiso 1 1 calc R . .
C36 C 0.5238(2) 0.62692(18) 0.22774(15) 0.0340(6) Uani 1 1 d . . .
H36A H 0.4903 0.5646 0.2213 0.041 Uiso 1 1 calc R . .
H36B H 0.5413 0.6476 0.1799 0.041 Uiso 1 1 calc R . .
H1 H 0.457(2) 0.882(2) 0.0675(18) 0.049(10) Uiso 1 1 d . . .
H21 H 0.451(3) 0.9609(14) 0.180(2) 0.080(13) Uiso 1 1 d D . .

loop_
_atom_site_aniso_label
_atom_site_aniso_U_11
_atom_site_aniso_U_22
_atom_site_aniso_U_33
_atom_site_aniso_U_23
_atom_site_aniso_U_13
_atom_site_aniso_U_12
P1 0.0294(4) 0.0211(3) 0.0265(4) -0.0004(3) -0.0018(3) -0.0002(3)
P2 0.0275(4) 0.0308(4) 0.0282(4) -0.0009(3) 0.0018(3) -0.0016(3)
O1 0.0320(11) 0.0387(11) 0.0233(10) -0.0026(9) 0.0050(8) 0.0081(8)
O2 0.0331(11) 0.0329(11) 0.0312(10) 0.0008(9) 0.0111(8) -0.0078(8)
C1 0.0244(13) 0.0246(13) 0.0210(13) -0.0008(11) 0.0038(11) 0.0009(10)
C2 0.0249(14) 0.0222(13) 0.0260(14) -0.0020(11) -0.0008(11) 0.0008(10)
C3 0.0290(14) 0.0140(11) 0.0262(13) -0.0012(10) 0.0038(11) -0.0024(10)
C4 0.0253(14) 0.0281(14) 0.0335(15) 0.0007(12) 0.0029(12) 0.0003(10)
C5 0.0334(16) 0.0363(15) 0.0341(16) -0.0016(13) 0.0135(13) 0.0001(12)
C6 0.0448(17) 0.0309(14) 0.0242(14) 0.0010(12) 0.0059(13) -0.0028(12)
C7 0.0315(15) 0.0298(14) 0.0277(14) 0.0023(12) -0.0024(12) 0.0000(11)
C8 0.0243(14) 0.0221(12) 0.0304(14) 0.0020(11) 0.0054(11) 0.0008(10)
C9 0.0287(14) 0.0248(13) 0.0296(14) -0.0027(11) -0.0018(11) -0.0015(10)
C10 0.0313(16) 0.0473(17) 0.0463(18) 0.0054(14) -0.0075(13) -0.0124(13)
C11 0.0293(15) 0.0378(15) 0.0359(16) -0.0002(13) -0.0081(12) 0.0033(12)
C12 0.0463(18) 0.0380(16) 0.0339(16) -0.0090(13) -0.0110(13) 0.0046(13)
C13 0.0267(14) 0.0195(12) 0.0271(13) 0.0010(11) -0.0010(11) -0.0012(10)
C14 0.0333(15) 0.0304(14) 0.0291(14) -0.0006(12) 0.0022(12) -0.0032(11)
C15 0.0415(17) 0.0337(15) 0.0280(15) -0.0022(12) -0.0035(13) -0.0017(12)
C16 0.0379(17) 0.0359(15) 0.0386(17) -0.0032(13) -0.0082(13) -0.0065(12)
C17 0.0307(16) 0.0392(16) 0.0458(18) 0.0034(14) 0.0027(13) -0.0070(12)
C18 0.0319(15) 0.0295(14) 0.0320(15) -0.0022(12) 0.0059(12) -0.0019(11)
C19 0.0229(13) 0.0354(14) 0.0237(13) 0.0024(11) 0.0059(11) -0.0023(11)
C20 0.0277(14) 0.0303(14) 0.0286(14) 0.0047(11) 0.0064(12) 0.0014(11)
C21 0.0280(14) 0.0245(13) 0.0319(15) -0.0010(12) 0.0076(12) -0.0007(11)
C22 0.0327(16) 0.0480(17) 0.0362(16) -0.0071(14) 0.0082(13) -0.0014(13)
C23 0.046(2) 0.066(2) 0.0394(18) -0.0086(16) 0.0202(16) -0.0038(16)
C24 0.055(2) 0.0567(19) 0.0318(16) -0.0126(15) 0.0117(15) -0.0045(15)
C25 0.0406(17) 0.0450(17) 0.0355(16) -0.0093(14) -0.0013(14) -0.0050(13)
C26 0.0320(15) 0.0311(14) 0.0326(15) -0.0037(12) 0.0096(12) -0.0031(11)
C27 0.0286(15) 0.0410(16) 0.0310(15) 0.0061(13) -0.0019(12) -0.0023(12)
C28 0.0296(16) 0.0486(18) 0.060(2) 0.0054(16) -0.0028(14) 0.0084(13)
C29 0.0444(19) 0.074(2) 0.0404(18) 0.0249(17) -0.0125(15) -0.0096(16)
C30 0.0302(16) 0.0612(19) 0.0379(17) -0.0031(15) -0.0079(13) -0.0034(14)
C31 0.0276(14) 0.0241(13) 0.0279(14) 0.0010(11) 0.0011(11) 0.0009(10)
C32 0.0345(16) 0.0385(15) 0.0321(15) 0.0061(13) 0.0088(12) 0.0053(12)
C33 0.0447(19) 0.061(2) 0.0293(16) 0.0107(15) -0.0018(14) 0.0132(15)
C34 0.0378(17) 0.0467(18) 0.0455(18) 0.0098(15) -0.0043(14) 0.0095(13)
C35 0.0295(15) 0.0366(15) 0.0456(17) -0.0025(14) 0.0016(13) 0.0044(12)
C36 0.0332(15) 0.0359(15) 0.0330(15) -0.0031(12) 0.0050(12) 0.0027(12)

loop_
_atom_type_symbol
_atom_type_description
_atom_type_scat_dispersion_real
_atom_type_scat_dispersion_imag
_atom_type_scat_source
C C 0.0033 0.0016 'International Tables Vol C Tables 4.2.6.8 and 6.1.1.4'
H H 0.0000 0.0000 'International Tables Vol C Tables 4.2.6.8 and 6.1.1.4'
O O 0.0106 0.0060 'International Tables Vol C Tables 4.2.6.8 and 6.1.1.4'
P P 0.1023 0.0942 'International Tables Vol C Tables 4.2.6.8 and 6.1.1.4'

loop_
_geom_angle_atom_site_label_1
_geom_angle_atom_site_label_2
_geom_angle_atom_site_label_3
_geom_angle
_geom_angle_site_symmetry_1
_geom_angle_site_symmetry_3
_geom_angle_publ_flag
C1 P1 C13 108.65(11) . . ?
C19 P2 C31 108.78(12) . . ?
C9 C1 C2 115.76(19) . . ?
C9 C1 P1 118.80(17) . . ?
C2 C1 P1 125.30(18) . . ?
O1 C2 C3 107.74(19) . . ?
O1 C2 C1 112.11(19) . . ?
C3 C2 C1 113.73(19) . . ?
C8 C3 C4 118.3(2) . . ?
C8 C3 C2 121.1(2) . . ?
C4 C3 C2 120.5(2) . . ?
C5 C4 C3 120.5(2) . . ?
C6 C5 C4 120.7(2) . . ?
C5 C6 C7 119.3(2) . . ?
C6 C7 C8 120.4(2) . . ?
C7 C8 C3 120.8(2) . . ?
C1 C9 C11 113.2(2) . . ?
C1 C9 C10 110.9(2) . . ?
C11 C9 C10 107.0(2) . . ?
C1 C9 C12 109.1(2) . . ?
C11 C9 C12 107.0(2) . . ?
C10 C9 C12 109.6(2) . . ?
C14 C13 C18 110.3(2) . . ?
C14 C13 P1 110.06(17) . . ?
C18 C13 P1 108.22(17) . . ?
C15 C14 C13 111.8(2) . . ?
C14 C15 C16 111.4(2) . . ?
C17 C16 C15 111.3(2) . . ?
C16 C17 C18 111.7(2) . . ?
C17 C18 C13 111.1(2) . . ?
C20 C19 C27 114.9(2) . . ?
C20 C19 P2 126.46(19) . . ?
C27 C19 P2 118.52(18) . . ?
O2 C20 C19 106.88(19) . . ?
O2 C20 C21 112.1(2) . . ?
C19 C20 C21 115.7(2) . . ?
C26 C21 C22 118.2(2) . . ?
C26 C21 C20 122.4(2) . . ?
C22 C21 C20 119.4(2) . . ?
C23 C22 C21 120.4(3) . . ?
C24 C23 C22 120.8(3) . . ?
C25 C24 C23 119.1(3) . . ?
C24 C25 C26 120.2(3) . . ?
C21 C26 C25 121.1(2) . . ?
C30 C27 C28 107.5(2) . . ?
C30 C27 C29 108.2(2) . . ?
C28 C27 C29 109.3(2) . . ?
C30 C27 C19 112.6(2) . . ?
C28 C27 C19 110.0(2) . . ?
C29 C27 C19 109.1(2) . . ?
C32 C31 C36 110.1(2) . . ?
C32 C31 P2 110.26(17) . . ?
C36 C31 P2 108.22(17) . . ?
C33 C32 C31 112.0(2) . . ?
C32 C33 C34 111.7(2) . . ?
C35 C34 C33 111.1(2) . . ?
C34 C35 C36 111.7(2) . . ?
C35 C36 C31 111.2(2) . . ?

loop_
_geom_bond_atom_site_label_1
_geom_bond_atom_site_label_2
_geom_bond_distance
_geom_bond_site_symmetry_2
_geom_bond_publ_flag
P1 C1 1.681(2) . ?
P1 C13 1.856(3) . ?
P2 C19 1.682(3) . ?
P2 C31 1.853(3) . ?
O1 C2 1.424(3) . ?
O2 C20 1.444(3) . ?
C1 C9 1.538(3) . ?
C1 C2 1.540(3) . ?
C2 C3 1.524(3) . ?
C3 C8 1.390(3) . ?
C3 C4 1.394(3) . ?
C4 C5 1.385(4) . ?
C5 C6 1.378(4) . ?
C6 C7 1.381(4) . ?
C7 C8 1.383(3) . ?
C9 C11 1.538(3) . ?
C9 C10 1.539(4) . ?
C9 C12 1.539(4) . ?
C13 C14 1.531(3) . ?
C13 C18 1.540(3) . ?
C14 C15 1.522(4) . ?
C15 C16 1.527(4) . ?
C16 C17 1.520(4) . ?
C17 C18 1.530(4) . ?
C19 C20 1.528(3) . ?
C19 C27 1.549(4) . ?
C20 C21 1.528(4) . ?
C21 C26 1.385(4) . ?
C21 C22 1.393(4) . ?
C22 C23 1.384(4) . ?
C23 C24 1.380(4) . ?
C24 C25 1.378(4) . ?
C25 C26 1.387(4) . ?
C27 C30 1.531(4) . ?
C27 C28 1.533(4) . ?
C27 C29 1.539(4) . ?
C31 C32 1.529(3) . ?
C31 C36 1.532(3) . ?
C32 C33 1.524(4) . ?
C33 C34 1.528(4) . ?
C34 C35 1.513(4) . ?
C35 C36 1.522(4) . ?

loop_
_cod_related_entry_id
_cod_related_entry_database
_cod_related_entry_code
1 ChemSpider 9567050
